data_4340706
loop_
_publ_author_name
'Cheng, Tao'
'Meng, Miao'
'Lei, Hao'
'Liu, Chun Y.'

_publ_section_title
;
 Perturbation of the Charge Density between Two Bridged Mo2 Centers: The
 Remote Substituent Effects.
;
_journal_issue 17
_journal_name_full 'Inorganic chemistry'
_journal_page_first 9213
_journal_page_last 9221
_journal_paper_doi 10.1021/ic501313q
_journal_volume 53
_journal_year 2014
_chemical_formula_moiety '[Mo2(C13H9N2F2)3]2(O2CC6H4CO2)3(CH2Cl2)'
_chemical_formula_sum 'C89 H64 Cl6 F12 Mo4 N12 O4'
_chemical_formula_weight 2189.96
_chemical_name_systematic
; 
 ? 
;
_space_group_IT_number 2
_symmetry_cell_setting triclinic
_symmetry_space_group_name_Hall '-P 1'
_symmetry_space_group_name_H-M 'P -1'
_atom_sites_solution_hydrogens geom
_atom_sites_solution_primary direct
_atom_sites_solution_secondary difmap
_audit_creation_method SHELXL-97
_cell_angle_alpha 83.994(4)
_cell_angle_beta 79.780(4)
_cell_angle_gamma 68.635(4)
_cell_formula_units_Z 1
_cell_length_a 10.5077(4)
_cell_length_b 12.6380(6)
_cell_length_c 18.1730(8)
_cell_measurement_reflns_used 7091
_cell_measurement_temperature 255(2)
_cell_measurement_theta_max 66.0368
_cell_measurement_theta_min 2.4708
_cell_volume 2209.70(18)
_computing_molecular_graphics XP
_computing_publication_material XCIF
_computing_structure_refinement 'SHELXL-97 (Sheldrick, 1997)'
_computing_structure_solution 'SHELXS-97 (Sheldrick, 1990)'
_diffrn_ambient_temperature 255(2)
_diffrn_detector_area_resol_mean 8.2417
_diffrn_measured_fraction_theta_full 0.965
_diffrn_measured_fraction_theta_max 0.965
_diffrn_measurement_device_type 'Xcalibur, Onyx, Nova'
_diffrn_measurement_method '\w scans'
_diffrn_radiation_monochromator graphite
_diffrn_radiation_source 'fine-focus sealed tube'
_diffrn_radiation_type CuK\a
_diffrn_radiation_wavelength 1.54178
_diffrn_reflns_av_R_equivalents 0.0394
_diffrn_reflns_av_sigmaI/netI 0.0469
_diffrn_reflns_limit_h_max 12
_diffrn_reflns_limit_h_min -9
_diffrn_reflns_limit_k_max 14
_diffrn_reflns_limit_k_min -14
_diffrn_reflns_limit_l_max 21
_diffrn_reflns_limit_l_min -21
_diffrn_reflns_number 13910
_diffrn_reflns_theta_full 66.14
_diffrn_reflns_theta_max 66.14
_diffrn_reflns_theta_min 2.47
_diffrn_standards_number 13910
_exptl_absorpt_coefficient_mu 6.931
_exptl_absorpt_correction_T_max 1.00000
_exptl_absorpt_correction_T_min 0.61572
_exptl_absorpt_correction_type multi-scan
_exptl_absorpt_process_details
;
CrysAlisPro, Agilent Technologies,
Version 1.171.36.21 (release 14-08-2012 CrysAlis171 .NET)
(compiled Sep 14 2012,17:21:16)
Empirical absorption correction using spherical harmonics,
 implemented in SCALE3 ABSPACK scaling algorithm.
;
_exptl_crystal_colour red
_exptl_crystal_density_diffrn 1.643
_exptl_crystal_density_method 'not measured'
_exptl_crystal_description needle
_exptl_crystal_F_000 958
_exptl_crystal_size_max 0.2
_exptl_crystal_size_mid 0.1
_exptl_crystal_size_min 0.03
_refine_diff_density_max 0.818
_refine_diff_density_min -1.308
_refine_diff_density_rms 0.096
_refine_ls_extinction_method none
_refine_ls_goodness_of_fit_ref 1.018
_refine_ls_hydrogen_treatment mixed
_refine_ls_matrix_type full
_refine_ls_number_parameters 566
_refine_ls_number_reflns 7443
_refine_ls_number_restraints 5
_refine_ls_restrained_S_all 1.020
_refine_ls_R_factor_all 0.0563
_refine_ls_R_factor_gt 0.0429
_refine_ls_shift/su_max 0.002
_refine_ls_shift/su_mean 0.000
_refine_ls_structure_factor_coef Fsqd
_refine_ls_weighting_details 'calc w=1/[\s^2^(Fo^2^)+(0.0576P)^2^+3.1463P] where P=(Fo^2^+2Fc^2^)/3'
_refine_ls_weighting_scheme calc
_refine_ls_wR_factor_gt 0.1041
_refine_ls_wR_factor_ref 0.1162
_reflns_number_gt 6023
_reflns_number_total 7443
_reflns_threshold_expression >2sigma(I)
_cod_data_source_file ic501313q_si_002.cif
_cod_data_source_block 3
_cod_depositor_comments 'Adding full bibliography for 4340705--4340709.cif.'
_cod_original_cell_volume 2209.70(17)
_cod_original_sg_symbol_H-M P-1
_cod_database_code 4340706

loop_
_symmetry_equiv_pos_as_xyz
'x, y, z'
'-x, -y, -z'

loop_
_atom_site_label
_atom_site_type_symbol
_atom_site_fract_x
_atom_site_fract_y
_atom_site_fract_z
_atom_site_U_iso_or_equiv
_atom_site_adp_type
_atom_site_occupancy
_atom_site_symmetry_multiplicity
_atom_site_calc_flag
_atom_site_refinement_flags
C4 C 0.1202(5) 0.3619(4) 0.1241(3) 0.0342(10) Uani 1 1 d .
C35 C 0.5619(6) 0.3712(5) 0.4045(3) 0.0483(13) Uani 1 1 d .
H35A H 0.5954 0.4290 0.3861 0.058 Uiso 1 1 calc R
Mo1 Mo 0.27081(3) 0.29936(3) 0.253521(18) 0.02730(11) Uani 1 1 d .
Mo2 Mo 0.22607(3) 0.16168(3) 0.226073(19) 0.02865(11) Uani 1 1 d .
O2 O 0.1238(3) 0.2598(3) 0.13530(17) 0.0344(7) Uani 1 1 d .
O1 O 0.1689(3) 0.4066(3) 0.16719(17) 0.0330(7) Uani 1 1 d .
N3 N 0.3855(4) 0.2007(3) 0.3397(2) 0.0318(8) Uani 1 1 d .
N4 N 0.3328(4) 0.0521(3) 0.3090(2) 0.0321(8) Uani 1 1 d .
N1 N 0.4563(4) 0.2568(3) 0.1744(2) 0.0320(8) Uani 1 1 d .
N5 N 0.0820(4) 0.3612(3) 0.3303(2) 0.0320(8) Uani 1 1 d .
N6 N 0.0342(4) 0.2083(3) 0.3017(2) 0.0341(8) Uani 1 1 d .
C1 C 0.4949(5) 0.1628(4) 0.1378(3) 0.0369(10) Uani 1 1 d .
H1A H 0.5776 0.1404 0.1048 0.044 Uiso 1 1 calc R
C2 C 0.3988(5) 0.0921(4) 0.3481(3) 0.0341(10) Uani 1 1 d .
H2A H 0.4543 0.0440 0.3813 0.041 Uiso 1 1 calc R
C51 C 0.0334(5) 0.4661(4) 0.3669(3) 0.0332(10) Uani 1 1 d .
C3 C -0.0001(5) 0.3016(4) 0.3399(3) 0.0368(10) Uani 1 1 d .
H3A H -0.0820 0.3247 0.3734 0.044 Uiso 1 1 calc R
C11 C 0.5414(5) 0.3241(4) 0.1631(3) 0.0371(10) Uani 1 1 d .
C21 C 0.4608(5) -0.0041(4) 0.1121(3) 0.0385(11) Uani 1 1 d .
C61 C -0.0456(5) 0.1373(4) 0.3221(3) 0.0398(11) Uani 1 1 d .
C31 C 0.4489(4) 0.2422(4) 0.3876(3) 0.0318(10) Uani 1 1 d .
C41 C 0.3615(5) -0.0674(4) 0.3113(3) 0.0371(11) Uani 1 1 d .
C22 C 0.3644(6) -0.0449(5) 0.0961(3) 0.0523(14) Uani 1 1 d .
H22A H 0.2708 -0.0028 0.1080 0.063 Uiso 1 1 calc R
C26 C 0.5991(6) -0.0700(5) 0.0939(3) 0.0538(14) Uani 1 1 d .
H26A H 0.6662 -0.0455 0.1055 0.065 Uiso 1 1 calc R
C5 C 0.0600(5) 0.4322(4) 0.0595(3) 0.0343(10) Uani 1 1 d .
C6 C 0.0753(5) 0.5371(4) 0.0399(3) 0.0406(11) Uani 1 1 d .
H6A H 0.1259 0.5622 0.0665 0.049 Uiso 1 1 calc R
C56 C 0.1256(5) 0.4929(4) 0.4011(3) 0.0421(11) Uani 1 1 d .
H56A H 0.2165 0.4429 0.3990 0.050 Uiso 1 1 calc R
C52 C -0.1004(5) 0.5429(4) 0.3685(3) 0.0452(12) Uani 1 1 d .
H52A H -0.1623 0.5273 0.3445 0.054 Uiso 1 1 calc R
C7 C -0.0156(5) 0.3960(4) 0.0190(3) 0.0411(11) Uani 1 1 d .
H7 H -0.0262 0.3261 0.0316 0.049 Uiso 1 1 calc R
C53 C -0.1424(6) 0.6429(5) 0.4058(4) 0.0531(14) Uani 1 1 d .
H53A H -0.2324 0.6944 0.4072 0.064 Uiso 1 1 calc R
C55 C 0.0833(6) 0.5932(5) 0.4382(3) 0.0494(13) Uani 1 1 d .
H55A H 0.1450 0.6111 0.4610 0.059 Uiso 1 1 calc R
C42 C 0.4916(6) -0.1426(4) 0.2871(3) 0.0486(13) Uani 1 1 d .
H42A H 0.5643 -0.1161 0.2720 0.058 Uiso 1 1 calc R
C54 C -0.0502(6) 0.6651(4) 0.4406(3) 0.0507(13) Uani 1 1 d .
C32 C 0.4579(5) 0.2032(4) 0.4615(3) 0.0404(11) Uani 1 1 d .
H32A H 0.4205 0.1482 0.4816 0.049 Uiso 1 1 calc R
C33 C 0.5218(6) 0.2455(5) 0.5054(3) 0.0500(13) Uani 1 1 d .
H33A H 0.5306 0.2177 0.5544 0.060 Uiso 1 1 calc R
C34 C 0.5719(6) 0.3293(5) 0.4751(3) 0.0481(13) Uani 1 1 d .
C23 C 0.4055(8) -0.1487(5) 0.0622(4) 0.0622(16) Uani 1 1 d .
H23A H 0.3398 -0.1765 0.0525 0.075 Uiso 1 1 calc R
C62 C -0.0998(6) 0.1193(5) 0.3950(4) 0.0573(15) Uani 1 1 d .
H62A H -0.0857 0.1561 0.4329 0.069 Uiso 1 1 calc R
C12 C 0.4816(6) 0.4398(5) 0.1475(3) 0.0525(14) Uani 1 1 d .
H12A H 0.3907 0.4704 0.1383 0.063 Uiso 1 1 calc R
F5 F -0.0926(4) 0.7626(3) 0.4780(2) 0.0785(11) Uani 1 1 d .
F2 F 0.5811(5) -0.3070(3) 0.0082(2) 0.0861(13) Uani 1 1 d .
F3 F 0.6335(4) 0.3722(3) 0.5189(2) 0.0767(11) Uani 1 1 d .
F1 F 0.7624(4) 0.5338(4) 0.1609(3) 0.1053(18) Uani 1 1 d .
C16 C 0.6762(5) 0.2804(5) 0.1767(4) 0.0538(14) Uani 1 1 d .
H16A H 0.7170 0.2029 0.1873 0.065 Uiso 1 1 calc R
C46 C 0.2541(6) -0.1085(5) 0.3352(4) 0.0537(14) Uani 1 1 d .
H46A H 0.1662 -0.0584 0.3524 0.064 Uiso 1 1 calc R
C25 C 0.6394(7) -0.1717(5) 0.0588(4) 0.0635(17) Uani 1 1 d .
H25A H 0.7327 -0.2141 0.0460 0.076 Uiso 1 1 calc R
C24 C 0.5420(8) -0.2086(5) 0.0435(3) 0.0599(16) Uani 1 1 d .
C63 C -0.1753(7) 0.0470(6) 0.4133(5) 0.073(2) Uani 1 1 d .
H63A H -0.2125 0.0358 0.4626 0.088 Uiso 1 1 calc R
C66 C -0.0628(6) 0.0790(5) 0.2668(4) 0.0543(14) Uani 1 1 d .
H66A H -0.0240 0.0880 0.2175 0.065 Uiso 1 1 calc R
C44 C 0.4053(9) -0.2936(5) 0.3084(4) 0.068(2) Uani 1 1 d .
C45 C 0.2769(8) -0.2230(6) 0.3335(4) 0.0662(19) Uani 1 1 d .
H45A H 0.2054 -0.2507 0.3494 0.079 Uiso 1 1 calc R
C43 C 0.5152(8) -0.2583(5) 0.2851(4) 0.0657(18) Uani 1 1 d .
H43A H 0.6026 -0.3097 0.2685 0.079 Uiso 1 1 calc R
C14 C 0.6902(7) 0.4636(6) 0.1599(4) 0.0658(18) Uani 1 1 d .
C15 C 0.7515(6) 0.3514(6) 0.1746(4) 0.0667(18) Uani 1 1 d .
H15A H 0.8429 0.3218 0.1831 0.080 Uiso 1 1 calc R
C64 C -0.1928(7) -0.0068(5) 0.3563(6) 0.076(2) Uani 1 1 d .
C13 C 0.5577(7) 0.5100(5) 0.1457(4) 0.0683(18) Uani 1 1 d .
H13A H 0.5186 0.5876 0.1349 0.082 Uiso 1 1 calc R
C65 C -0.1383(8) 0.0064(5) 0.2847(5) 0.076(2) Uani 1 1 d .
H65A H -0.1507 -0.0324 0.2474 0.091 Uiso 1 1 calc R
F4 F 0.4273(6) -0.4068(3) 0.3067(3) 0.1030(17) Uani 1 1 d .
F6 F -0.2699(5) -0.0753(4) 0.3739(4) 0.1111(19) Uani 1 1 d .
N2 N 0.4148(4) 0.1002(3) 0.1481(2) 0.0343(8) Uani 1 1 d .
C36 C 0.5012(5) 0.3275(4) 0.3594(3) 0.0414(11) Uani 1 1 d .
H36A H 0.4953 0.3552 0.3101 0.050 Uiso 1 1 calc R
Cl1 Cl -0.1223(2) 0.74454(19) 0.18951(13) 0.0945(6) Uiso 1 1 d D
C1S C 0.0393(7) 0.6834(7) 0.2187(5) 0.081(2) Uiso 1 1 d D
H1SA H 0.0307 0.6992 0.2708 0.097 Uiso 1 1 calc R
H1SB H 0.0710 0.6016 0.2149 0.097 Uiso 1 1 calc R
Cl2 Cl 0.1606(3) 0.7344(2) 0.16584(15) 0.1043(7) Uiso 1 1 d D
Cl4 Cl 0.9035(18) 0.1107(12) 0.0444(9) 0.1109(17) Uiso 0.25 1 d PD
C3S C 1.054(4) 0.040(4) -0.018(3) 0.12(2) Uiso 0.25 1 d PD
Cl3 Cl 0.907(2) 0.0802(12) 0.0575(10) 0.1109(17) Uiso 0.25 1 d PD
C2S C 1.041(4) 0.080(5) -0.017(2) 0.102(15) Uiso 0.25 1 d PD
Cl6 Cl 0.9885(14) 0.0802(11) 0.0519(7) 0.1109(17) Uiso 0.25 1 d P
Cl5 Cl 0.9289(14) 0.0342(11) 0.0717(8) 0.1109(17) Uiso 0.25 1 d P

loop_
_atom_site_aniso_label
_atom_site_aniso_U_11
_atom_site_aniso_U_22
_atom_site_aniso_U_33
_atom_site_aniso_U_23
_atom_site_aniso_U_13
_atom_site_aniso_U_12
C4 0.030(2) 0.042(3) 0.030(2) -0.002(2) -0.0071(18) -0.010(2)
C35 0.056(3) 0.048(3) 0.053(3) 0.006(2) -0.021(3) -0.029(3)
Mo1 0.0301(2) 0.02662(19) 0.02692(19) 0.00164(13) -0.01081(14) -0.00973(14)
Mo2 0.0320(2) 0.02746(19) 0.02858(19) 0.00090(14) -0.01171(14) -0.01021(15)
O2 0.0401(17) 0.0333(17) 0.0321(16) 0.0018(13) -0.0170(14) -0.0114(14)
O1 0.0367(17) 0.0311(16) 0.0341(16) 0.0046(13) -0.0155(13) -0.0123(13)
N3 0.036(2) 0.032(2) 0.0298(19) 0.0026(15) -0.0139(16) -0.0123(16)
N4 0.038(2) 0.0283(19) 0.0312(19) 0.0019(15) -0.0112(16) -0.0110(16)
N1 0.0327(19) 0.0306(19) 0.034(2) -0.0006(16) -0.0104(16) -0.0104(16)
N5 0.0326(19) 0.0308(19) 0.033(2) -0.0036(15) -0.0065(16) -0.0100(16)
N6 0.0306(19) 0.035(2) 0.039(2) -0.0016(17) -0.0078(16) -0.0136(17)
C1 0.037(2) 0.038(3) 0.034(2) -0.004(2) -0.006(2) -0.011(2)
C2 0.036(2) 0.035(2) 0.031(2) 0.0062(19) -0.0140(19) -0.010(2)
C51 0.038(2) 0.030(2) 0.030(2) -0.0016(18) -0.0033(19) -0.011(2)
C3 0.033(2) 0.038(3) 0.037(3) 0.001(2) -0.008(2) -0.011(2)
C11 0.038(3) 0.040(3) 0.034(2) -0.003(2) -0.004(2) -0.014(2)
C21 0.053(3) 0.035(2) 0.027(2) -0.0020(19) -0.005(2) -0.016(2)
C61 0.030(2) 0.035(2) 0.055(3) -0.002(2) -0.008(2) -0.012(2)
C31 0.029(2) 0.031(2) 0.034(2) -0.0010(18) -0.0154(18) -0.0050(18)
C41 0.050(3) 0.034(2) 0.033(2) 0.0032(19) -0.021(2) -0.016(2)
C22 0.059(3) 0.052(3) 0.050(3) -0.013(3) -0.005(3) -0.022(3)
C26 0.056(3) 0.044(3) 0.057(3) -0.010(3) -0.007(3) -0.010(3)
C5 0.035(2) 0.034(2) 0.033(2) 0.0011(19) -0.0103(19) -0.010(2)
C6 0.048(3) 0.043(3) 0.037(3) -0.001(2) -0.021(2) -0.016(2)
C56 0.041(3) 0.041(3) 0.047(3) -0.004(2) -0.010(2) -0.016(2)
C52 0.041(3) 0.042(3) 0.053(3) -0.006(2) -0.011(2) -0.013(2)
C7 0.048(3) 0.040(3) 0.039(3) 0.003(2) -0.017(2) -0.016(2)
C53 0.045(3) 0.039(3) 0.066(4) -0.012(3) -0.004(3) -0.004(2)
C55 0.060(3) 0.051(3) 0.046(3) -0.005(2) -0.011(3) -0.027(3)
C42 0.061(3) 0.041(3) 0.039(3) -0.001(2) -0.004(2) -0.014(3)
C54 0.068(4) 0.039(3) 0.045(3) -0.011(2) -0.001(3) -0.019(3)
C32 0.047(3) 0.045(3) 0.035(3) 0.000(2) -0.014(2) -0.018(2)
C33 0.065(3) 0.056(3) 0.035(3) -0.001(2) -0.020(2) -0.022(3)
C34 0.056(3) 0.052(3) 0.047(3) -0.008(2) -0.027(3) -0.021(3)
C23 0.085(5) 0.056(4) 0.055(4) -0.011(3) -0.009(3) -0.033(4)
C62 0.052(3) 0.045(3) 0.074(4) -0.007(3) 0.005(3) -0.022(3)
C12 0.047(3) 0.043(3) 0.066(4) 0.008(3) -0.013(3) -0.015(2)
F5 0.098(3) 0.0472(19) 0.085(3) -0.0293(19) -0.010(2) -0.015(2)
F2 0.148(4) 0.0450(19) 0.061(2) -0.0159(17) -0.012(2) -0.028(2)
F3 0.103(3) 0.089(3) 0.067(2) -0.003(2) -0.047(2) -0.052(2)
F1 0.076(3) 0.087(3) 0.171(5) -0.052(3) 0.027(3) -0.059(2)
C16 0.039(3) 0.046(3) 0.075(4) -0.001(3) -0.006(3) -0.015(2)
C46 0.057(3) 0.045(3) 0.069(4) 0.012(3) -0.028(3) -0.024(3)
C25 0.071(4) 0.045(3) 0.059(4) -0.014(3) -0.005(3) 0.000(3)
C24 0.097(5) 0.038(3) 0.038(3) -0.004(2) -0.006(3) -0.017(3)
C63 0.056(4) 0.052(4) 0.105(6) 0.006(4) 0.008(4) -0.021(3)
C66 0.058(3) 0.044(3) 0.073(4) 0.001(3) -0.029(3) -0.023(3)
C44 0.130(7) 0.030(3) 0.053(4) 0.003(3) -0.040(4) -0.030(4)
C45 0.096(5) 0.054(4) 0.075(4) 0.024(3) -0.044(4) -0.049(4)
C43 0.087(5) 0.035(3) 0.055(4) -0.005(3) -0.009(3) 0.002(3)
C14 0.057(4) 0.063(4) 0.088(5) -0.025(3) 0.015(3) -0.039(3)
C15 0.042(3) 0.076(4) 0.088(5) -0.018(4) -0.001(3) -0.027(3)
C64 0.045(3) 0.046(3) 0.144(8) 0.020(4) -0.027(4) -0.026(3)
C13 0.068(4) 0.043(3) 0.092(5) -0.005(3) 0.006(4) -0.025(3)
C65 0.075(5) 0.047(4) 0.123(7) 0.009(4) -0.054(5) -0.028(3)
F4 0.191(5) 0.0366(19) 0.091(3) 0.0026(19) -0.041(3) -0.044(3)
F6 0.076(3) 0.066(3) 0.214(6) 0.036(3) -0.048(3) -0.050(2)
N2 0.040(2) 0.033(2) 0.0296(19) -0.0022(16) -0.0088(16) -0.0101(17)
C36 0.046(3) 0.044(3) 0.040(3) 0.006(2) -0.017(2) -0.020(2)

loop_
_atom_type_symbol
_atom_type_description
_atom_type_scat_dispersion_real
_atom_type_scat_dispersion_imag
_atom_type_scat_source
C C 0.0181 0.0091 'International Tables Vol C Tables 4.2.6.8 and 6.1.1.4'
H H 0.0000 0.0000 'International Tables Vol C Tables 4.2.6.8 and 6.1.1.4'
N N 0.0311 0.0180 'International Tables Vol C Tables 4.2.6.8 and 6.1.1.4'
O O 0.0492 0.0322 'International Tables Vol C Tables 4.2.6.8 and 6.1.1.4'
F F 0.0727 0.0534 'International Tables Vol C Tables 4.2.6.8 and 6.1.1.4'
Cl Cl 0.3639 0.7018 'International Tables Vol C Tables 4.2.6.8 and 6.1.1.4'
Mo Mo -0.0483 2.7339 'International Tables Vol C Tables 4.2.6.8 and 6.1.1.4'

loop_
_geom_angle_atom_site_label_1
_geom_angle_atom_site_label_2
_geom_angle_atom_site_label_3
_geom_angle
_geom_angle_site_symmetry_1
_geom_angle_site_symmetry_3
O2 C4 O1 121.5(4) . .
O2 C4 C5 120.3(4) . .
O1 C4 C5 118.2(4) . .
C34 C35 C36 119.5(5) . .
Mo2 Mo1 O1 92.37(8) . .
Mo2 Mo1 N1 92.19(10) . .
O1 Mo1 N1 87.15(13) . .
Mo2 Mo1 N5 92.99(10) . .
O1 Mo1 N5 89.14(13) . .
N1 Mo1 N5 173.75(14) . .
Mo2 Mo1 N3 92.37(10) . .
O1 Mo1 N3 174.68(13) . .
N1 Mo1 N3 90.26(14) . .
N5 Mo1 N3 93.02(14) . .
Mo1 Mo2 N4 92.97(10) . .
Mo1 Mo2 N6 92.49(10) . .
N4 Mo2 N6 91.51(15) . .
Mo1 Mo2 O2 91.36(8) . .
N4 Mo2 O2 174.71(13) . .
N6 Mo2 O2 91.34(13) . .
Mo1 Mo2 N2 93.11(10) . .
N4 Mo2 N2 87.75(14) . .
N6 Mo2 N2 174.37(14) . .
O2 Mo2 N2 88.98(13) . .
C4 O2 Mo2 117.3(3) . .
C4 O1 Mo1 117.3(3) . .
C2 N3 C31 117.8(4) . .
C2 N3 Mo1 116.7(3) . .
C31 N3 Mo1 125.5(3) . .
C2 N4 C41 119.1(4) . .
C2 N4 Mo2 118.0(3) . .
C41 N4 Mo2 121.3(3) . .
C1 N1 C11 119.6(4) . .
C1 N1 Mo1 118.6(3) . .
C11 N1 Mo1 121.7(3) . .
C3 N5 C51 117.4(4) . .
C3 N5 Mo1 117.3(3) . .
C51 N5 Mo1 125.1(3) . .
C3 N6 C61 118.0(4) . .
C3 N6 Mo2 117.2(3) . .
C61 N6 Mo2 124.0(3) . .
N1 C1 N2 119.6(4) . .
N4 C2 N3 119.7(4) . .
C52 C51 C56 119.0(4) . .
C52 C51 N5 122.7(4) . .
C56 C51 N5 118.3(4) . .
N5 C3 N6 120.0(4) . .
C16 C11 C12 119.2(5) . .
C16 C11 N1 121.6(4) . .
C12 C11 N1 118.7(4) . .
C22 C21 C26 117.6(5) . .
C22 C21 N2 119.0(5) . .
C26 C21 N2 123.4(5) . .
C62 C61 C66 118.7(5) . .
C62 C61 N6 122.8(5) . .
C66 C61 N6 118.3(5) . .
C32 C31 C36 118.7(4) . .
C32 C31 N3 122.8(4) . .
C36 C31 N3 118.5(4) . .
C42 C41 C46 119.2(5) . .
C42 C41 N4 121.4(5) . .
C46 C41 N4 119.3(5) . .
C21 C22 C23 120.8(6) . .
C25 C26 C21 121.4(6) . .
C7 C5 C6 119.0(4) . .
C7 C5 C4 120.4(4) . .
C6 C5 C4 120.6(4) . .
C7 C6 C5 120.5(4) 2_565 .
C55 C56 C51 120.7(5) . .
C53 C52 C51 120.2(5) . .
C6 C7 C5 120.6(5) 2_565 .
C54 C53 C52 119.3(5) . .
C54 C55 C56 118.8(5) . .
C41 C42 C43 120.5(6) . .
F5 C54 C55 119.0(5) . .
F5 C54 C53 119.0(5) . .
C55 C54 C53 122.0(5) . .
C33 C32 C31 120.6(5) . .
C34 C33 C32 118.5(5) . .
C35 C34 F3 119.0(5) . .
C35 C34 C33 122.6(5) . .
F3 C34 C33 118.5(5) . .
C24 C23 C22 119.5(6) . .
C61 C62 C63 121.4(7) . .
C11 C12 C13 119.9(5) . .
C11 C16 C15 120.4(6) . .
C45 C46 C41 120.6(6) . .
C24 C25 C26 119.3(6) . .
C25 C24 F2 119.4(6) . .
C25 C24 C23 121.4(5) . .
F2 C24 C23 119.2(6) . .
C64 C63 C62 117.8(7) . .
C61 C66 C65 120.2(7) . .
C45 C44 F4 118.2(7) . .
C45 C44 C43 123.6(5) . .
F4 C44 C43 118.2(7) . .
C44 C45 C46 118.4(6) . .
C44 C43 C42 117.7(6) . .
C15 C14 C13 122.4(5) . .
C15 C14 F1 118.9(6) . .
C13 C14 F1 118.7(6) . .
C14 C15 C16 119.0(6) . .
C65 C64 F6 119.8(8) . .
C65 C64 C63 122.4(6) . .
F6 C64 C63 117.8(8) . .
C14 C13 C12 119.1(6) . .
C64 C65 C66 119.5(7) . .
C1 N2 C21 119.2(4) . .
C1 N2 Mo2 116.4(3) . .
C21 N2 Mo2 124.3(3) . .
C35 C36 C31 120.1(5) . .
Cl2 C1S Cl1 112.2(4) . .
Cl6 Cl4 Cl5 64.2(13) . .
Cl6 Cl4 C2S 52(2) . .
Cl5 Cl4 C2S 96(2) . .
Cl6 Cl4 C3S 50(2) . .
Cl5 Cl4 C3S 82(2) . .
C2S Cl4 C3S 15(3) . .
Cl6 Cl4 C3S 79(2) . 2_755
Cl5 Cl4 C3S 45(2) . 2_755
C2S Cl4 C3S 73(2) . 2_755
C3S Cl4 C3S 58(3) . 2_755
Cl6 C3S Cl5 147(4) . 2_755
Cl6 C3S Cl3 134(4) . 2_755
Cl5 C3S Cl3 20.4(11) 2_755 2_755
Cl6 C3S C3S 74(3) . 2_755
Cl5 C3S C3S 74(4) 2_755 2_755
Cl3 C3S C3S 65(3) 2_755 2_755
Cl6 C3S Cl4 28.6(9) . .
Cl5 C3S Cl4 129(4) 2_755 .
Cl3 C3S Cl4 128(3) 2_755 .
C3S C3S Cl4 64.3(15) 2_755 .
Cl6 C3S Cl3 26.1(10) . .
Cl5 C3S Cl3 124(4) 2_755 .
Cl3 C3S Cl3 119(3) 2_755 .
C3S C3S Cl3 53.9(15) 2_755 .
Cl4 C3S Cl3 13.4(7) . .
Cl6 C3S Cl4 124(4) . 2_755
Cl5 C3S Cl4 31.2(14) 2_755 2_755
Cl3 C3S Cl4 11.2(9) 2_755 2_755
C3S C3S Cl4 58(3) 2_755 2_755
Cl4 C3S Cl4 122(3) . 2_755
Cl3 C3S Cl4 111(3) . 2_755
Cl6 C3S Cl5 30.2(11) . .
Cl5 C3S Cl5 117(4) 2_755 .
Cl3 C3S Cl5 106(3) 2_755 .
C3S C3S Cl5 43.5(18) 2_755 .
Cl4 C3S Cl5 31.4(7) . .
Cl3 C3S Cl5 18.0(6) . .
Cl4 C3S Cl5 97(3) 2_755 .
Cl6 C3S Cl6 117(3) . 2_755
Cl5 C3S Cl6 30.0(15) 2_755 2_755
Cl3 C3S Cl6 26.0(12) 2_755 2_755
C3S C3S Cl6 44(3) 2_755 2_755
Cl4 C3S Cl6 103(3) . 2_755
Cl3 C3S Cl6 96(2) . 2_755
Cl4 C3S Cl6 26.2(9) 2_755 2_755
Cl5 C3S Cl6 87(2) . 2_755
Cl5 Cl3 Cl6 86(3) . .
Cl5 Cl3 C3S 54(3) . 2_755
Cl6 Cl3 C3S 96(2) . 2_755
Cl5 Cl3 C2S 103(3) . .
Cl6 Cl3 C2S 42(2) . .
C3S Cl3 C2S 76(2) 2_755 .
Cl5 Cl3 C3S 89(3) . .
Cl6 Cl3 C3S 46(2) . .
C3S Cl3 C3S 61(3) 2_755 .
C2S Cl3 C3S 15(3) . .
Cl5 Cl3 C2S 49(3) . 2_755
Cl6 Cl3 C2S 96(2) . 2_755
C3S Cl3 C2S 6(3) 2_755 2_755
C2S Cl3 C2S 79(2) . 2_755
C3S Cl3 C2S 64.5(19) . 2_755
Cl6 C2S Cl4 32.1(10) . .
Cl6 C2S Cl5 121(3) . 2_755
Cl4 C2S Cl5 115(3) . 2_755
Cl6 C2S Cl3 26.2(10) . .
Cl4 C2S Cl3 13.3(7) . .
Cl5 C2S Cl3 107(3) 2_755 .
Cl6 C2S Cl5 25.4(12) . .
Cl4 C2S Cl5 30.1(8) . .
Cl5 C2S Cl5 98(2) 2_755 .
Cl3 C2S Cl5 16.8(7) . .
Cl6 C2S Cl3 110(3) . 2_755
Cl4 C2S Cl3 111(3) . 2_755
Cl5 C2S Cl3 14.7(8) 2_755 2_755
Cl3 C2S Cl3 101(2) . 2_755
Cl5 C2S Cl3 88(2) . 2_755
Cl3 Cl6 Cl4 28.8(14) . .
Cl3 Cl6 Cl5 36.1(12) . .
Cl4 Cl6 Cl5 64.8(15) . .
Cl3 Cl6 C2S 112(3) . .
Cl4 Cl6 C2S 96(3) . .
Cl5 Cl6 C2S 121(3) . .
Cl3 Cl6 C3S 108(3) . .
Cl4 Cl6 C3S 102(3) . .
Cl5 Cl6 C3S 106(3) . .
C2S Cl6 C3S 20(4) . .
Cl3 Cl6 C3S 57.9(15) . 2_755
Cl4 Cl6 C3S 75(2) . 2_755
Cl5 Cl6 C3S 43.2(15) . 2_755
C2S Cl6 C3S 79(3) . 2_755
C3S Cl6 C3S 63(3) . 2_755
Cl3 Cl5 Cl6 58(3) . .
Cl3 Cl5 Cl4 7(3) . .
Cl6 Cl5 Cl4 51.0(11) . .
Cl3 Cl5 C3S 106(4) . 2_755
Cl6 Cl5 C3S 107(3) . 2_755
Cl4 Cl5 C3S 104(3) . 2_755
Cl3 Cl5 C2S 117(3) . 2_755
Cl6 Cl5 C2S 113.2(14) . 2_755
Cl4 Cl5 C2S 115(2) . 2_755
C3S Cl5 C2S 11(4) 2_755 2_755
Cl3 Cl5 C3S 73(3) . .
Cl6 Cl5 C3S 43.9(18) . .
Cl4 Cl5 C3S 66.4(18) . .
C3S Cl5 C3S 63(4) 2_755 .
C2S Cl5 C3S 69.7(19) 2_755 .
Cl3 Cl5 C2S 61(3) . .
Cl6 Cl5 C2S 33.2(18) . .
Cl4 Cl5 C2S 53.7(19) . .
C3S Cl5 C2S 74(3) 2_755 .
C2S Cl5 C2S 82(2) 2_755 .
C3S Cl5 C2S 14(2) . .

loop_
_geom_bond_atom_site_label_1
_geom_bond_atom_site_label_2
_geom_bond_distance
_geom_bond_site_symmetry_2
C4 O2 1.273(6) .
C4 O1 1.280(5) .
C4 C5 1.484(6) .
C35 C34 1.341(8) .
C35 C36 1.387(7) .
Mo1 Mo2 2.0877(5) .
Mo1 O1 2.130(3) .
Mo1 N1 2.135(4) .
Mo1 N5 2.147(4) .
Mo1 N3 2.152(4) .
Mo2 N4 2.116(4) .
Mo2 N6 2.150(4) .
Mo2 O2 2.155(3) .
Mo2 N2 2.157(4) .
N3 C2 1.323(6) .
N3 C31 1.425(6) .
N4 C2 1.320(6) .
N4 C41 1.427(6) .
N1 C1 1.319(6) .
N1 C11 1.420(6) .
N5 C3 1.316(6) .
N5 C51 1.426(6) .
N6 C3 1.332(6) .
N6 C61 1.420(6) .
C1 N2 1.330(6) .
C51 C52 1.384(7) .
C51 C56 1.390(7) .
C11 C16 1.378(7) .
C11 C12 1.385(7) .
C21 C22 1.376(8) .
C21 C26 1.385(8) .
C21 N2 1.415(6) .
C61 C62 1.376(8) .
C61 C66 1.379(8) .
C31 C32 1.388(7) .
C31 C36 1.394(7) .
C41 C42 1.376(8) .
C41 C46 1.392(7) .
C22 C23 1.396(8) .
C26 C25 1.384(8) .
C5 C7 1.388(7) .
C5 C6 1.394(7) .
C6 C7 1.384(7) 2_565
C56 C55 1.387(7) .
C52 C53 1.386(7) .
C7 C6 1.384(7) 2_565
C53 C54 1.368(8) .
C55 C54 1.361(8) .
C42 C43 1.394(8) .
C54 F5 1.358(6) .
C32 C33 1.384(7) .
C33 C34 1.373(8) .
C34 F3 1.369(6) .
C23 C24 1.355(10) .
C62 C63 1.395(8) .
C12 C13 1.389(8) .
F2 C24 1.352(6) .
F1 C14 1.364(7) .
C16 C15 1.391(8) .
C46 C45 1.380(8) .
C25 C24 1.349(10) .
C63 C64 1.371(12) .
C66 C65 1.397(9) .
C44 C45 1.347(11) .
C44 F4 1.367(6) .
C44 C43 1.369(10) .
C14 C15 1.346(10) .
C14 C13 1.361(10) .
C64 C65 1.344(12) .
C64 F6 1.367(7) .
Cl1 C1S 1.743(8) .
C1S Cl2 1.731(8) .
Cl4 Cl6 0.863(18) .
Cl4 Cl5 1.005(16) .
Cl4 C2S 1.61(4) .
Cl4 C3S 1.77(2) .
Cl4 C3S 1.88(5) 2_755
C3S Cl6 1.38(4) .
C3S Cl5 1.37(5) 2_755
C3S Cl3 1.63(5) 2_755
C3S C3S 1.77(11) 2_755
C3S Cl3 1.83(4) .
C3S Cl4 1.88(5) 2_755
C3S Cl5 1.91(4) .
C3S Cl6 1.92(6) 2_755
Cl3 Cl5 0.591(17) .
Cl3 Cl6 0.85(2) .
Cl3 C3S 1.63(5) 2_755
Cl3 C2S 1.776(19) .
Cl3 C2S 2.08(6) 2_755
C2S Cl6 1.28(3) .
C2S Cl5 1.74(5) 2_755
C2S Cl5 1.99(3) .
C2S Cl3 2.08(6) 2_755
Cl6 Cl5 0.999(17) .
Cl6 C3S 1.92(6) 2_755
Cl5 C3S 1.37(5) 2_755
Cl5 C2S 1.74(5) 2_755
